data_4347310
loop_
_publ_author_name
'Deshmukh, Mahesh S.'
'Vijayakanth, Thangavel'
'Boomishankar, Ramamoorthy'

_publ_section_title
;
 Stereochemically Distinct Cyclotetrasiloxanes Containing 3-Pyridyl
 Moieties and Their Functional Coordination Polymers.
;
_journal_issue 6
_journal_name_full 'Inorganic chemistry'
_journal_page_first 3098
_journal_page_last 3104
_journal_paper_doi 10.1021/acs.inorgchem.6b00001
_journal_volume 55
_journal_year 2016
_chemical_formula_sum 'C32 H36 Ag2 N5 O7 Si4'
_chemical_formula_weight 930.76
_space_group_crystal_system triclinic
_space_group_IT_number 2
_space_group_name_Hall '-P 1'
_space_group_name_H-M_alt 'P -1'
_atom_sites_solution_hydrogens geom
_audit_creation_method SHELXL-2014/6
_cell_angle_alpha 82.256(5)
_cell_angle_beta 83.828(6)
_cell_angle_gamma 73.186(6)
_cell_formula_units_Z 2
_cell_length_a 8.797(3)
_cell_length_b 13.654(4)
_cell_length_c 18.420(5)
_cell_measurement_reflns_used 2131
_cell_measurement_temperature 100(2)
_cell_measurement_theta_max 17.35
_cell_measurement_theta_min 2.42
_cell_volume 2093.1(11)
_computing_cell_refinement 'Bruker SAINT'
_computing_data_collection 'Bruker APEX2'
_computing_data_reduction 'Bruker SAINT'
_computing_molecular_graphics 'Bruker SHELXTL'
_computing_publication_material 'Bruker SHELXTL'
_computing_structure_refinement 'SHELXL-2014/6 (Sheldrick, 2014)'
_computing_structure_solution 'SHELXS-97 (Sheldrick, 2008)'
_diffrn_ambient_temperature 100(2)
_diffrn_measured_fraction_theta_full 0.970
_diffrn_measured_fraction_theta_max 0.995
_diffrn_measurement_device_type 'Bruker Smart Apex Duo'
_diffrn_measurement_method 'Omega and Phi Scans'
_diffrn_radiation_type MoK\a
_diffrn_radiation_wavelength 0.71073
_diffrn_reflns_av_R_equivalents 0.0980
_diffrn_reflns_av_unetI/netI 0.1361
_diffrn_reflns_Laue_measured_fraction_full 0.970
_diffrn_reflns_Laue_measured_fraction_max 0.995
_diffrn_reflns_limit_h_max 10
_diffrn_reflns_limit_h_min -9
_diffrn_reflns_limit_k_max 16
_diffrn_reflns_limit_k_min -16
_diffrn_reflns_limit_l_max 21
_diffrn_reflns_limit_l_min -21
_diffrn_reflns_number 29921
_diffrn_reflns_point_group_measured_fraction_full 0.970
_diffrn_reflns_point_group_measured_fraction_max 0.995
_diffrn_reflns_theta_full 25.242
_diffrn_reflns_theta_max 25.027
_diffrn_reflns_theta_min 4.283
_diffrn_source 'fine-focus sealed tube'
_exptl_absorpt_coefficient_mu 1.096
_exptl_absorpt_correction_T_max 0.7457
_exptl_absorpt_correction_T_min 0.6557
_exptl_absorpt_correction_type multi-scan
_exptl_absorpt_process_details SADABS
_exptl_crystal_colour colourless
_exptl_crystal_density_diffrn 1.477
_exptl_crystal_description needle
_exptl_crystal_F_000 938
_exptl_crystal_size_max 0.1
_exptl_crystal_size_mid 0.08
_exptl_crystal_size_min 0.06
_platon_squeeze_details
;
;
_refine_diff_density_max 1.344
_refine_diff_density_min -0.682
_refine_diff_density_rms 0.105
_refine_ls_extinction_method none
_refine_ls_goodness_of_fit_ref 0.844
_refine_ls_hydrogen_treatment constr
_refine_ls_matrix_type full
_refine_ls_number_parameters 480
_refine_ls_number_reflns 7370
_refine_ls_number_restraints 526
_refine_ls_restrained_S_all 0.831
_refine_ls_R_factor_all 0.1858
_refine_ls_R_factor_gt 0.0832
_refine_ls_shift/su_max 0.008
_refine_ls_shift/su_mean 0.000
_refine_ls_structure_factor_coef Fsqd
_refine_ls_weighting_details 'w=1/[\s^2^(Fo^2^)+(0.1653P)^2^] where P=(Fo^2^+2Fc^2^)/3'
_refine_ls_weighting_scheme calc
_refine_ls_wR_factor_gt 0.2313
_refine_ls_wR_factor_ref 0.2766
_reflns_Friedel_coverage 0.000
_reflns_number_gt 2742
_reflns_number_total 7370
_reflns_threshold_expression 'I > 2\s(I)'
_cod_data_source_file ic6b00001_si_003.cif
_cod_data_source_block Compound_2
_cod_original_cell_volume 2093.2(10)
_cod_database_code 4347310
_shelx_space_group_comment
;
The symmetry employed for this shelxl refinement is uniquely defined
by the following loop, which should always be used as a source of
symmetry information in preference to the above space-group names.
They are only intended as comments.
;
_shelxl_version_number 2014/6

loop_
_space_group_symop_operation_xyz
'x, y, z'
'-x, -y, -z'

loop_
_atom_site_label
_atom_site_type_symbol
_atom_site_fract_x
_atom_site_fract_y
_atom_site_fract_z
_atom_site_U_iso_or_equiv
_atom_site_adp_type
_atom_site_occupancy
_atom_site_site_symmetry_order
_atom_site_calc_flag
_atom_site_refinement_flags_posn
_atom_site_refinement_flags_adp
_atom_site_refinement_flags_occupancy
_atom_site_disorder_assembly
_atom_site_disorder_group
Ag1 Ag 1.0346(19) 0.0961(6) 1.0212(3) 0.1058(18) Uani 0.51(2) 1 d . U P A 1
Ag1' Ag 0.9476(19) 0.1153(5) 1.0327(5) 0.095(3) Uani 0.49(2) 1 d . U P A 2
Ag2 Ag -0.36479(12) 0.55725(9) 0.84913(6) 0.1048(5) Uani 1 1 d . U . . .
Si1 Si 0.8428(4) 0.3952(3) 0.60893(14) 0.0743(9) Uani 1 1 d . U . . .
Si2 Si 0.5175(3) 0.35681(19) 0.64927(13) 0.0503(7) Uani 1 1 d . U . . .
Si3 Si 0.6775(4) 0.1372(2) 0.60373(19) 0.0729(9) Uani 1 1 d . U . . .
O1 O 0.6639(9) 0.4029(7) 0.6484(4) 0.095(2) Uani 1 1 d . U . . .
O2 O 0.5765(8) 0.2365(5) 0.6417(4) 0.078(2) Uani 1 1 d . U . . .
O3 O 0.7848(9) 0.1682(6) 0.5346(4) 0.0790(18) Uani 1 1 d . U . . .
O4 O 0.8638(9) 0.3449(6) 0.5332(3) 0.0804(19) Uani 1 1 d . U . . .
C1 C 0.8688(14) 0.5230(9) 0.5891(5) 0.076(3) Uani 1 1 d . U . . .
H1A H 0.8563 0.5544 0.6350 0.114 Uiso 1 1 calc R U . . .
H1B H 0.9755 0.5186 0.5655 0.114 Uiso 1 1 calc R U . . .
H1C H 0.7888 0.5652 0.5561 0.114 Uiso 1 1 calc R U . . .
C2 C 0.3885(13) 0.4207(9) 0.5726(5) 0.088(4) Uani 1 1 d . U . . .
H2A H 0.2994 0.3906 0.5747 0.132 Uiso 1 1 calc R U . . .
H2B H 0.3472 0.4945 0.5773 0.132 Uiso 1 1 calc R U . . .
H2C H 0.4512 0.4106 0.5255 0.132 Uiso 1 1 calc R U . . .
C3 C 0.5433(15) 0.0720(10) 0.5740(8) 0.106(4) Uani 1 1 d . U . . .
H3A H 0.6061 0.0111 0.5507 0.159 Uiso 1 1 calc R U . . .
H3B H 0.4788 0.0509 0.6167 0.159 Uiso 1 1 calc R U . . .
H3C H 0.4732 0.1191 0.5387 0.159 Uiso 1 1 calc R U . . .
C4 C 1.1059(15) 0.1659(14) 0.4943(8) 0.141(6) Uani 1 1 d . U . . .
H4A H 1.1227 0.1037 0.4700 0.211 Uiso 1 1 calc R U . . .
H4B H 1.1727 0.2078 0.4684 0.211 Uiso 1 1 calc R U . . .
H4C H 1.1345 0.1466 0.5453 0.211 Uiso 1 1 calc R U . . .
C11 C 0.9883(15) 0.3116(9) 0.6727(5) 0.077(3) Uani 1 1 d D U . . .
H11 H 1.0976 0.2963 0.6557 0.093 Uiso 1 1 calc R U . . .
C12 C 0.9545(16) 0.2724(8) 0.7377(5) 0.083(3) Uani 1 1 d D U . . .
H12 H 0.8440 0.2838 0.7511 0.099 Uiso 1 1 calc R U . . .
C13 C 1.058(2) 0.2136(10) 0.7937(7) 0.099(4) Uani 1 1 d . U . . .
C14 C 1.001(2) 0.1943(9) 0.8629(6) 0.109(4) Uani 1 1 d . U . . .
H14 H 0.8897 0.2177 0.8747 0.131 Uiso 1 1 calc R U . . .
N15 N 1.106(2) 0.1378(8) 0.9215(6) 0.114(3) Uani 1 1 d . U . . .
C16 C 1.258(3) 0.1051(12) 0.9001(8) 0.124(5) Uani 1 1 d . U . . .
H16 H 1.3279 0.0656 0.9359 0.149 Uiso 1 1 calc R U . . .
C17 C 1.323(2) 0.1229(9) 0.8319(7) 0.115(4) Uani 1 1 d . U . . .
H17 H 1.4346 0.0989 0.8212 0.138 Uiso 1 1 calc R U . . .
C18 C 1.225(2) 0.1762(9) 0.7783(7) 0.101(3) Uani 1 1 d . U . . .
H18 H 1.2701 0.1884 0.7298 0.121 Uiso 1 1 calc R U . . .
C21 C 0.4033(11) 0.3712(7) 0.7388(5) 0.053(2) Uani 1 1 d D U . . .
H21 H 0.4566 0.3402 0.7818 0.063 Uiso 1 1 calc R U . . .
C22 C 0.2566(12) 0.4207(7) 0.7461(5) 0.055(2) Uani 1 1 d D U . . .
H22 H 0.2108 0.4573 0.7025 0.066 Uiso 1 1 calc R U . . .
C23 C 0.1487(12) 0.4284(7) 0.8133(5) 0.057(2) Uani 1 1 d . U . . .
C24 C -0.0128(13) 0.4748(7) 0.8096(6) 0.066(2) Uani 1 1 d . U . . .
H24 H -0.0494 0.5037 0.7626 0.079 Uiso 1 1 calc R U . . .
N25 N -0.1198(11) 0.4823(7) 0.8656(5) 0.078(2) Uani 1 1 d . U . . .
C26 C -0.0647(15) 0.4384(9) 0.9311(6) 0.081(3) Uani 1 1 d . U . . .
H26 H -0.1396 0.4414 0.9725 0.097 Uiso 1 1 calc R U . . .
C27 C 0.0907(15) 0.3902(8) 0.9421(6) 0.079(3) Uani 1 1 d . U . . .
H27 H 0.1233 0.3614 0.9897 0.095 Uiso 1 1 calc R U . . .
C28 C 0.2005(14) 0.3843(7) 0.8816(5) 0.064(3) Uani 1 1 d . U . . .
H28 H 0.3100 0.3504 0.8871 0.077 Uiso 1 1 calc R U . . .
C31 C 0.8093(16) 0.0603(9) 0.6805(8) 0.096(4) Uani 1 1 d D U . . .
H31 H 0.7558 0.0485 0.7271 0.116 Uiso 1 1 calc R U . . .
C32 C 0.9546(16) 0.0249(9) 0.6764(7) 0.094(4) Uani 1 1 d D U . . .
H32 H 1.0074 0.0317 0.6290 0.112 Uiso 1 1 calc R U . . .
C33 C 1.0525(18) -0.0251(8) 0.7343(6) 0.086(3) Uani 1 1 d . U . . .
C34 C 0.9945(19) -0.0380(8) 0.8101(6) 0.099(3) Uani 1 1 d . U . . .
H34 H 0.8839 -0.0144 0.8237 0.119 Uiso 1 1 calc R U . . .
N35 N 1.104(2) -0.0861(9) 0.8642(6) 0.115(4) Uani 1 1 d . U . . .
C36 C 1.250(3) -0.1101(12) 0.8397(11) 0.124(5) Uani 1 1 d . U . . .
H36 H 1.3234 -0.1376 0.8766 0.148 Uiso 1 1 calc R U . . .
C37 C 1.318(2) -0.1030(10) 0.7713(9) 0.114(4) Uani 1 1 d . U . . .
H37 H 1.4295 -0.1269 0.7603 0.137 Uiso 1 1 calc R U . . .
C38 C 1.2127(19) -0.0583(9) 0.7180(8) 0.099(3) Uani 1 1 d . U . . .
H38 H 1.2532 -0.0503 0.6683 0.118 Uiso 1 1 calc R U . . .
Si4 Si 0.8961(4) 0.2403(3) 0.49299(15) 0.0777(9) Uani 1 1 d D U . . .
C41 C 0.792(3) 0.276(2) 0.4037(10) 0.075(6) Uani 0.481(18) 1 d D U P B 1
H41 H 0.6792 0.2944 0.4048 0.090 Uiso 0.481(18) 1 calc R U P B 1
C42 C 0.875(3) 0.275(2) 0.3429(10) 0.074(6) Uani 0.481(18) 1 d D U P B 1
H42 H 0.9877 0.2515 0.3427 0.089 Uiso 0.481(18) 1 calc R U P B 1
C41' C 0.901(3) 0.2778(19) 0.3918(9) 0.081(6) Uani 0.519(18) 1 d D U P B 2
H41' H 0.9915 0.2915 0.3639 0.097 Uiso 0.519(18) 1 calc R U P B 2
C42' C 0.772(3) 0.283(2) 0.3633(13) 0.077(6) Uani 0.519(18) 1 d D U P B 2
H42' H 0.6778 0.2741 0.3897 0.092 Uiso 0.519(18) 1 calc R U P B 2
C43 C 0.7977(19) 0.3105(8) 0.2699(6) 0.087(3) Uani 1 1 d . U . . .
C44 C 0.6428(17) 0.3543(8) 0.2510(6) 0.083(3) Uani 1 1 d . U . . .
H44 H 0.5602 0.3646 0.2893 0.099 Uiso 1 1 calc R U . . .
N45 N 0.6028(11) 0.3833(6) 0.1811(5) 0.072(2) Uani 1 1 d . U . . .
C46 C 0.7261(14) 0.3676(8) 0.1288(6) 0.072(3) Uani 1 1 d . U . . .
H46 H 0.7022 0.3871 0.0789 0.086 Uiso 1 1 calc R U . . .
C47 C 0.8830(15) 0.3252(8) 0.1433(7) 0.082(3) Uani 1 1 d . U . . .
H47 H 0.9644 0.3153 0.1044 0.098 Uiso 1 1 calc R U . . .
C48 C 0.9199(17) 0.2972(8) 0.2160(7) 0.090(3) Uani 1 1 d . U . . .
H48 H 1.0274 0.2695 0.2281 0.108 Uiso 1 1 calc R U . . .
N1A N 0.686(2) 0.7752(15) 0.7129(12) 0.239(10) Uani 1 1 d D U . . .
O1A O 0.615(3) 0.7937(18) 0.6540(10) 0.310(11) Uani 1 1 d D U . . .
O2A O 0.7343(13) 0.6820(11) 0.7285(6) 0.155(4) Uani 1 1 d D U . . .
O3A O 0.699(3) 0.8385(16) 0.7550(17) 0.307(11) Uani 1 1 d D U . . .

loop_
_atom_site_aniso_label
_atom_site_aniso_U_11
_atom_site_aniso_U_22
_atom_site_aniso_U_33
_atom_site_aniso_U_23
_atom_site_aniso_U_13
_atom_site_aniso_U_12
Ag1 0.146(6) 0.085(2) 0.0740(16) 0.0163(13) 0.000(2) -0.027(3)
Ag1' 0.152(6) 0.062(2) 0.066(2) 0.0188(15) -0.039(3) -0.024(3)
Ag2 0.0849(8) 0.1109(9) 0.1001(8) 0.0062(6) -0.0041(6) -0.0072(6)
Si1 0.085(2) 0.118(3) 0.0461(15) -0.0025(15) -0.0089(14) -0.071(2)
Si2 0.0562(16) 0.0531(15) 0.0454(13) 0.0143(11) -0.0158(12) -0.0255(13)
Si3 0.0604(19) 0.0466(16) 0.104(2) 0.0103(15) -0.0208(16) -0.0054(14)
O1 0.095(5) 0.163(7) 0.067(4) -0.027(4) 0.008(3) -0.096(5)
O2 0.076(5) 0.049(4) 0.099(5) 0.006(3) 0.015(4) -0.016(3)
O3 0.070(4) 0.076(5) 0.085(4) -0.019(3) -0.007(3) -0.007(3)
O4 0.098(5) 0.116(5) 0.043(3) -0.004(3) -0.008(3) -0.056(4)
C1 0.089(8) 0.104(7) 0.047(5) 0.003(5) 0.002(5) -0.054(6)
C2 0.080(7) 0.110(9) 0.052(5) 0.027(6) -0.017(5) -0.003(6)
C3 0.073(7) 0.075(7) 0.169(10) -0.018(7) -0.032(6) -0.011(5)
C4 0.068(6) 0.202(16) 0.121(11) -0.011(10) -0.002(7) 0.009(8)
C11 0.111(7) 0.097(7) 0.055(5) 0.000(5) -0.019(5) -0.078(6)
C12 0.131(9) 0.082(7) 0.065(5) -0.001(5) -0.017(6) -0.079(7)
C13 0.171(9) 0.079(8) 0.077(6) 0.009(5) -0.034(7) -0.081(8)
C14 0.205(11) 0.083(8) 0.075(5) 0.009(5) -0.034(6) -0.096(8)
N15 0.217(10) 0.070(7) 0.075(5) 0.021(5) -0.022(6) -0.082(8)
C16 0.205(11) 0.081(9) 0.088(7) 0.018(7) -0.011(7) -0.054(11)
C17 0.182(10) 0.069(8) 0.099(8) 0.026(6) -0.037(6) -0.049(8)
C18 0.182(9) 0.055(7) 0.088(7) 0.010(5) -0.042(7) -0.065(8)
C21 0.060(5) 0.056(6) 0.050(4) 0.002(4) -0.011(4) -0.030(5)
C22 0.074(6) 0.048(5) 0.048(5) 0.002(4) -0.007(4) -0.029(5)
C23 0.076(5) 0.050(5) 0.055(4) -0.011(4) -0.010(4) -0.028(5)
C24 0.076(5) 0.055(6) 0.064(5) -0.008(5) -0.007(4) -0.013(5)
N25 0.088(5) 0.075(6) 0.067(5) -0.004(4) -0.005(4) -0.016(5)
C26 0.094(6) 0.084(8) 0.065(5) -0.010(5) 0.001(5) -0.026(6)
C27 0.101(7) 0.066(7) 0.064(5) 0.003(5) -0.015(5) -0.013(6)
C28 0.088(7) 0.046(5) 0.056(5) 0.000(4) -0.017(4) -0.013(5)
C31 0.102(8) 0.053(7) 0.132(8) 0.026(6) -0.033(7) -0.027(6)
C32 0.120(8) 0.061(7) 0.101(7) 0.019(6) -0.052(7) -0.026(7)
C33 0.140(8) 0.046(6) 0.084(6) 0.009(5) -0.062(6) -0.034(7)
C34 0.171(10) 0.048(6) 0.086(6) 0.012(5) -0.060(6) -0.034(7)
N35 0.191(11) 0.081(7) 0.080(6) 0.020(5) -0.068(7) -0.040(9)
C36 0.180(11) 0.079(9) 0.133(9) 0.025(9) -0.091(10) -0.057(11)
C37 0.130(9) 0.078(8) 0.147(10) 0.017(8) -0.064(8) -0.045(8)
C38 0.147(8) 0.051(7) 0.107(7) -0.002(6) -0.054(7) -0.030(8)
Si4 0.080(2) 0.094(2) 0.0526(16) 0.0016(15) -0.0107(15) -0.0145(18)
C41 0.087(13) 0.080(13) 0.072(7) -0.013(8) -0.023(8) -0.039(12)
C42 0.107(14) 0.058(12) 0.073(6) -0.011(10) -0.031(8) -0.035(14)
C41' 0.094(13) 0.090(13) 0.062(6) -0.022(7) -0.012(8) -0.025(12)
C42' 0.093(13) 0.061(12) 0.083(7) -0.015(11) -0.036(8) -0.016(13)
C43 0.156(9) 0.044(6) 0.074(5) -0.002(5) -0.049(5) -0.033(7)
C44 0.134(8) 0.054(6) 0.054(5) 0.000(5) -0.016(5) -0.017(7)
N45 0.089(6) 0.062(5) 0.069(5) -0.006(4) -0.016(4) -0.023(5)
C46 0.084(7) 0.074(7) 0.060(5) -0.001(5) -0.016(5) -0.025(6)
C47 0.085(6) 0.066(7) 0.100(6) 0.006(6) -0.018(6) -0.033(6)
C48 0.118(8) 0.061(7) 0.095(6) 0.002(6) -0.048(5) -0.022(7)
N1A 0.154(18) 0.222(15) 0.30(3) 0.037(16) -0.045(18) -0.005(19)
O1A 0.26(2) 0.37(2) 0.199(16) 0.127(15) -0.005(13) -0.012(17)
O2A 0.098(8) 0.195(11) 0.143(9) 0.023(8) 0.017(6) -0.024(8)
O3A 0.207(18) 0.205(15) 0.51(3) -0.025(18) -0.05(2) -0.062(16)

loop_
_atom_type_symbol
_atom_type_description
_atom_type_scat_dispersion_real
_atom_type_scat_dispersion_imag
_atom_type_scat_source
C C 0.0033 0.0016 'International Tables Vol C Tables 4.2.6.8 and 6.1.1.4'
H H 0.0000 0.0000 'International Tables Vol C Tables 4.2.6.8 and 6.1.1.4'
N N 0.0061 0.0033 'International Tables Vol C Tables 4.2.6.8 and 6.1.1.4'
O O 0.0106 0.0060 'International Tables Vol C Tables 4.2.6.8 and 6.1.1.4'
Si Si 0.0817 0.0704 'International Tables Vol C Tables 4.2.6.8 and 6.1.1.4'
Ag Ag -0.8971 1.1015 'International Tables Vol C Tables 4.2.6.8 and 6.1.1.4'

loop_
_geom_angle_atom_site_label_1
_geom_angle_atom_site_label_2
_geom_angle_atom_site_label_3
_geom_angle
_geom_angle_site_symmetry_1
_geom_angle_site_symmetry_3
N15 Ag1 N35 165.0(9) . 2_757
N15 Ag1 Ag1 93.5(4) . 2_757
N35 Ag1 Ag1 92.9(5) 2_757 2_757
N35 Ag1' N15 158.7(9) 2_757 .
N35 Ag1' Ag1' 104.7(4) 2_757 2_757
N15 Ag1' Ag1' 75.3(6) . 2_757
N45 Ag2 N25 170.8(3) 2_566 .
O4 Si1 O1 109.9(4) . .
O4 Si1 C1 108.8(4) . .
O1 Si1 C1 109.3(5) . .
O4 Si1 C11 109.5(5) . .
O1 Si1 C11 107.5(5) . .
C1 Si1 C11 111.8(5) . .
O1 Si2 O2 111.0(5) . .
O1 Si2 C21 108.7(4) . .
O2 Si2 C21 106.4(4) . .
O1 Si2 C2 111.5(5) . .
O2 Si2 C2 108.1(5) . .
C21 Si2 C2 111.0(5) . .
O2 Si3 O3 110.7(4) . .
O2 Si3 C3 109.9(5) . .
O3 Si3 C3 109.2(6) . .
O2 Si3 C31 101.8(5) . .
O3 Si3 C31 110.1(5) . .
C3 Si3 C31 115.0(6) . .
Si2 O1 Si1 142.1(5) . .
Si3 O2 Si2 154.2(5) . .
Si3 O3 Si4 150.9(5) . .
Si1 O4 Si4 147.4(5) . .
C12 C11 Si1 125.9(10) . .
C11 C12 C13 130.3(13) . .
C18 C13 C14 116.9(14) . .
C18 C13 C12 121.5(12) . .
C14 C13 C12 121.6(16) . .
C13 C14 N15 122.3(16) . .
C16 N15 C14 115.1(12) . .
C16 N15 Ag1 119.0(12) . .
C14 N15 Ag1 125.5(13) . .
C16 N15 Ag1' 135.1(10) . .
C14 N15 Ag1' 109.5(11) . .
N15 C16 C17 125.5(16) . .
C16 C17 C18 118.9(17) . .
C13 C18 C17 121.2(14) . .
C22 C21 Si2 123.5(7) . .
C21 C22 C23 128.5(9) . .
C28 C23 C24 116.9(9) . .
C28 C23 C22 122.3(9) . .
C24 C23 C22 120.6(9) . .
N25 C24 C23 125.5(10) . .
C24 N25 C26 115.8(10) . .
C24 N25 Ag2 120.2(7) . .
C26 N25 Ag2 124.0(8) . .
C27 C26 N25 124.5(11) . .
C26 C27 C28 118.0(10) . .
C27 C28 C23 119.3(10) . .
C32 C31 Si3 127.5(11) . .
C31 C32 C33 127.3(14) . .
C38 C33 C34 117.6(11) . .
C38 C33 C32 118.1(13) . .
C34 C33 C32 124.1(14) . .
C33 C34 N35 119.6(14) . .
C36 N35 C34 114.6(14) . .
C36 N35 Ag1' 118.8(12) . 2_757
C34 N35 Ag1' 126.6(13) . 2_757
C36 N35 Ag1 135.9(12) . 2_757
C34 N35 Ag1 109.5(11) . 2_757
N35 C36 C37 131.2(16) . .
C36 C37 C38 114.6(17) . .
C33 C38 C37 122.3(15) . .
O4 Si4 O3 110.3(4) . .
O4 Si4 C4 110.7(7) . .
O3 Si4 C4 109.0(7) . .
O4 Si4 C41' 107.8(8) . .
O3 Si4 C41' 122.2(8) . .
C4 Si4 C41' 95.6(9) . .
O4 Si4 C41 108.2(9) . .
O3 Si4 C41 96.5(8) . .
C4 Si4 C41 121.0(9) . .
C42 C41 Si4 119.4(17) . .
C41 C42 C43 122(2) . .
C42' C41' Si4 114.0(16) . .
C41' C42' C43 109.1(19) . .
C48 C43 C44 119.6(11) . .
C48 C43 C42 106.3(15) . .
C44 C43 C42 134.0(16) . .
C48 C43 C42' 138.2(13) . .
C44 C43 C42' 102.1(13) . .
N45 C44 C43 123.4(12) . .
C46 N45 C44 115.6(10) . .
C46 N45 Ag2 120.5(7) . 2_566
C44 N45 Ag2 123.8(8) . 2_566
N45 C46 C47 124.3(10) . .
C48 C47 C46 118.5(12) . .
C43 C48 C47 118.5(12) . .
O2A N1A O3A 122(2) . .
O2A N1A O1A 109.1(18) . .
O3A N1A O1A 129(2) . .

loop_
_geom_bond_atom_site_label_1
_geom_bond_atom_site_label_2
_geom_bond_distance
_geom_bond_site_symmetry_2
Ag1 N15 1.940(12) .
Ag1 N35 2.329(16) 2_757
Ag1 Ag1 3.074(12) 2_757
Ag1' N35 1.920(16) 2_757
Ag1' N15 2.386(19) .
Ag1' Ag1' 3.365(17) 2_757
Ag2 N45 2.121(9) 2_566
Ag2 N25 2.137(9) .
Si1 O4 1.607(7) .
Si1 O1 1.642(8) .
Si1 C1 1.809(11) .
Si1 C11 1.853(12) .
Si2 O1 1.587(7) .
Si2 O2 1.593(7) .
Si2 C21 1.839(9) .
Si2 C2 1.867(9) .
Si3 O2 1.595(8) .
Si3 O3 1.587(8) .
Si3 C3 1.835(13) .
Si3 C31 1.923(12) .
O3 Si4 1.645(9) .
O4 Si4 1.635(8) .
C4 Si4 1.832(12) .
C11 C12 1.285(11) .
C12 C13 1.447(17) .
C13 C18 1.422(19) .
C13 C14 1.339(17) .
C14 N15 1.480(17) .
N15 C16 1.317(19) .
C16 C17 1.344(19) .
C17 C18 1.367(17) .
C21 C22 1.274(10) .
C22 C23 1.472(13) .
C23 C28 1.384(12) .
C23 C24 1.383(14) .
C24 N25 1.313(12) .
N25 C26 1.347(13) .
C26 C27 1.359(15) .
C27 C28 1.389(14) .
C31 C32 1.227(12) .
C32 C33 1.415(15) .
C33 C38 1.363(18) .
C33 C34 1.440(17) .
C34 N35 1.418(15) .
N35 C36 1.28(2) .
N35 Ag1' 1.920(16) 2_757
N35 Ag1 2.329(16) 2_757
C36 C37 1.34(2) .
C37 C38 1.377(17) .
Si4 C41' 1.864(17) .
Si4 C41 1.904(18) .
C41 C42 1.270(16) .
C42 C43 1.53(2) .
C41' C42' 1.277(15) .
C42' C43 1.72(3) .
C43 C48 1.371(17) .
C43 C44 1.382(17) .
C44 N45 1.349(12) .
N45 C46 1.359(13) .
N45 Ag2 2.121(9) 2_566
C46 C47 1.373(15) .
C47 C48 1.389(15) .
N1A O2A 1.223(14) .
N1A O3A 1.272(14) .
N1A O1A 1.272(14) .

loop_
_platon_squeeze_void_nr
_platon_squeeze_void_average_x
_platon_squeeze_void_average_y
_platon_squeeze_void_average_z
_platon_squeeze_void_volume
_platon_squeeze_void_count_electrons
_platon_squeeze_void_content
1 0.500 0.069 0.000 308 118 ' '
